data_9003762
loop_
_publ_author_name
'Ellemann-Olesen R'
'Malcherek, T.'

_publ_section_title
;A high-temperature diffraction study of the solid solution CaTiOSiO4 -
 CaTiOGeO4 Note: Titanite structure Sample: Single crystal CaTiOGeO4
;
_journal_name_full 'American Mineralogist'
_journal_page_first 1325
_journal_page_last 1334
_journal_paper_doi 10.2138/am.2005.1729
_journal_volume 90
_journal_year 2005
_chemical_formula_structural 'CaTiOSiO4 - CaTiOGeO4 join'
_chemical_formula_sum 'Ca Ge O5 Ti'
_space_group_IT_number 14
_symmetry_space_group_name_Hall '-P 2yab'
_symmetry_space_group_name_H-M 'P 1 21/a 1'
_cell_angle_alpha 90
_cell_angle_beta 113.834
_cell_angle_gamma 90
_cell_length_a 7.158
_cell_length_b 8.885
_cell_length_c 6.649
_cell_formula_units_Z 4
_cell_volume 386.806
_database_code_amcsd 0003881
_exptl_crystal_density_diffrn 4.131
_cod_original_formula_sum 'Ca Ti Ge O5'
_cod_database_code 9003762
_amcsd_formula_title 'CaTiOSiO4 - CaTiOGeO4 join'

loop_
_space_group_symop_operation_xyz
x,y,z
1/2+x,1/2-y,z
1/2-x,1/2+y,-z
-x,-y,-z

loop_
_atom_site_aniso_label
_atom_site_aniso_U_11
_atom_site_aniso_U_22
_atom_site_aniso_U_33
_atom_site_aniso_U_12
_atom_site_aniso_U_13
_atom_site_aniso_U_23
Ca 0.01580 0.00710 0.00660 0.00050 0.00140 0.00001
Ti 0.00470 0.00560 0.00410 0.00020 0.00210 -0.00020
Ge 0.00490 0.00550 0.00390 -0.00004 0.00220 -0.00006
O1 0.00510 0.00740 0.00960 -0.00050 0.00350 -0.00010
O2A 0.01030 0.00950 0.00570 0.00290 0.00180 0.00180
O2B 0.00940 0.01000 0.00560 0.00280 0.00240 0.00210
O3A 0.00850 0.00720 0.00820 0.00230 0.00520 0.00070
O3B 0.00840 0.00720 0.00780 0.00210 0.00500 0.00060

loop_
_atom_site_label
_atom_site_fract_x
_atom_site_fract_y
_atom_site_fract_z
Ca 0.24280 0.42150 0.25030
Ti 0.51610 0.25450 0.74920
Ge 0.74780 0.43340 0.24870
O1 0.74980 0.31790 0.75070
O2A 0.91900 0.30970 0.43850
O2B 0.07720 0.19020 0.05780
O3A 0.39260 0.45760 0.64220
O3B 0.60950 0.04410 0.85670

loop_
_cod_related_entry_id
_cod_related_entry_database
_cod_related_entry_code
1 AMCSD 0003881
